data_4035575
loop_
_publ_author_name
'Pandey, Khima'
'Rangan, Krishnan'
'Kumar, Anil'

_publ_section_title
;
 One-Pot Tandem Amidation, Knoevenagel Condensation, and
 Palladium-Catalyzed Wacker Type Oxidation/C-O Coupling: Synthesis of
 Chromeno-Annulated Imidazopyridines.
;
_journal_issue 15
_journal_name_full 'The Journal of organic chemistry'
_journal_page_first 8026
_journal_page_last 8035
_journal_paper_doi 10.1021/acs.joc.8b00884
_journal_volume 83
_journal_year 2018
_chemical_formula_moiety 'C15 H9 Cl N2 O2'
_chemical_formula_sum 'C15 H9 Cl N2 O2'
_chemical_formula_weight 284.69
_space_group_crystal_system monoclinic
_space_group_IT_number 14
_space_group_name_Hall '-P 2ybc'
_space_group_name_H-M_alt 'P 1 21/c 1'
_atom_sites_solution_hydrogens geom
_atom_sites_solution_primary dual
_audit_creation_date 2017-09-26
_audit_creation_method
;
Olex2 1.2
(compiled 2017.08.10 svn.r3458 for OlexSys, GUI svn.r5381)
;
_cell_angle_alpha 90
_cell_angle_beta 115.213(4)
_cell_angle_gamma 90
_cell_formula_units_Z 4
_cell_length_a 7.7771(3)
_cell_length_b 21.9081(4)
_cell_length_c 7.8071(2)
_cell_measurement_reflns_used 2715
_cell_measurement_temperature 93(2)
_cell_measurement_theta_max 74.0510
_cell_measurement_theta_min 6.3170
_cell_volume 1203.46(7)
_computing_cell_refinement 'CrysAlisPro 1.171.39.7e (Rigaku OD, 2015)'
_computing_data_collection 'CrysAlisPro 1.171.39.7e (Rigaku OD, 2015)'
_computing_data_reduction 'CrysAlisPro 1.171.39.7e (Rigaku OD, 2015)'
_computing_molecular_graphics 'Olex2 (Dolomanov et al., 2009)'
_computing_publication_material 'Olex2 (Dolomanov et al., 2009)'
_computing_structure_refinement 'ShelXL (Sheldrick, 2015)'
_computing_structure_solution 'ShelXT (Sheldrick, 2015)'
_diffrn_ambient_temperature 93(2)
_diffrn_detector 'CCD plate'
_diffrn_measured_fraction_theta_full 0.988
_diffrn_measured_fraction_theta_max 0.958
_diffrn_measurement_details
;
List of Runs (angles in degrees, time in seconds):

  # Type    Start    End  Width  t~exp~   \w     \q     \k     \f   Frames
--------------------------------------------------------------------------
  1  \w    -86.00 -51.00   0.50    5.00    --    0.00 -77.00  90.00   70
  2  \w    -33.00  -7.00   0.50    5.00    --    0.00 -37.00 -90.00   52
  3  \w     -5.00  30.00   0.50    5.00    --    0.00 -77.00  90.00   70
  4  \w    -85.00 -58.00   0.50    5.00    --    0.00 -37.00 -90.00   54
  5  \w     56.00 126.00   0.50   20.00    --   95.80 -77.00 -60.00  140
  6  \w     76.00 167.00   0.50   20.00    --   95.80  30.00 -60.00  182
  7  \w    102.00 129.00   0.50   20.00    --   95.80  15.00  90.00   54
  8  \w     29.00 115.00   0.50   20.00    --   95.80 -45.00 -60.00  172
  9  \w    125.00 162.00   0.50   20.00    --   95.80  45.00  30.00   74
;
_diffrn_measurement_device 'four-circle diffractometer'
_diffrn_measurement_device_type 'XtaLAB Pro: Kappa dual home/near'
_diffrn_measurement_method '\w scans'
_diffrn_orient_matrix_type 'CrysAlisPro convention (1999,Acta A55,543-557)'
_diffrn_orient_matrix_UB_11 -0.0275343000
_diffrn_orient_matrix_UB_12 0.0604755000
_diffrn_orient_matrix_UB_13 0.0863521000
_diffrn_orient_matrix_UB_21 -0.0267592000
_diffrn_orient_matrix_UB_22 -0.0358185000
_diffrn_orient_matrix_UB_23 0.1565586000
_diffrn_orient_matrix_UB_31 0.2154469000
_diffrn_orient_matrix_UB_32 0.0032810000
_diffrn_orient_matrix_UB_33 0.1249185000
_diffrn_radiation_monochromator graphite
_diffrn_radiation_probe x-ray
_diffrn_radiation_type CuK\a
_diffrn_radiation_wavelength 1.54184
_diffrn_reflns_av_R_equivalents 0.0180
_diffrn_reflns_av_unetI/netI 0.0254
_diffrn_reflns_Laue_measured_fraction_full 0.988
_diffrn_reflns_Laue_measured_fraction_max 0.958
_diffrn_reflns_limit_h_max 8
_diffrn_reflns_limit_h_min -8
_diffrn_reflns_limit_k_max 26
_diffrn_reflns_limit_k_min -26
_diffrn_reflns_limit_l_max 9
_diffrn_reflns_limit_l_min -9
_diffrn_reflns_number 3647
_diffrn_reflns_point_group_measured_fraction_full 0.988
_diffrn_reflns_point_group_measured_fraction_max 0.958
_diffrn_reflns_theta_full 67.684
_diffrn_reflns_theta_max 74.264
_diffrn_reflns_theta_min 4.036
_diffrn_source 'fine-focus sealed X-ray tube'
_diffrn_source_type 'Enhance (Cu) X-ray Source'
_exptl_absorpt_coefficient_mu 2.841
_exptl_absorpt_correction_T_max 1.00000
_exptl_absorpt_correction_T_min 0.75526
_exptl_absorpt_correction_type multi-scan
_exptl_absorpt_process_details
;
CrysAlisPro 1.171.39.7e (Rigaku Oxford Diffraction, 2015)
Empirical absorption correction using spherical harmonics,
 implemented in SCALE3 ABSPACK scaling algorithm.
;
_exptl_crystal_colour 'clear pale yellow'
_exptl_crystal_density_diffrn 1.571
_exptl_crystal_description plate
_exptl_crystal_F_000 584
_exptl_crystal_size_max 0.2
_exptl_crystal_size_mid 0.05
_exptl_crystal_size_min 0.02
_refine_diff_density_max 0.269
_refine_diff_density_min -0.387
_refine_diff_density_rms 0.054
_refine_ls_extinction_method none
_refine_ls_goodness_of_fit_ref 1.070
_refine_ls_hydrogen_treatment constr
_refine_ls_matrix_type full
_refine_ls_number_parameters 182
_refine_ls_number_reflns 1912
_refine_ls_number_restraints 0
_refine_ls_restrained_S_all 1.070
_refine_ls_R_factor_all 0.0385
_refine_ls_R_factor_gt 0.0372
_refine_ls_shift/su_max 0.001
_refine_ls_shift/su_mean 0.000
_refine_ls_structure_factor_coef Fsqd
_refine_ls_weighting_details 'w=1/[\s^2^(Fo^2^)+(0.0672P)^2^+0.5068P] where P=(Fo^2^+2Fc^2^)/3'
_refine_ls_weighting_scheme calc
_refine_ls_wR_factor_gt 0.1050
_refine_ls_wR_factor_ref 0.1062
_reflns_Friedel_coverage 0.000
_reflns_number_gt 1817
_reflns_number_total 1912
_reflns_threshold_expression 'I > 2\s(I)'
_cod_data_source_file jo8b00884_si_002.cif
_cod_data_source_block exp-186-kp-806_reduced
_cod_database_code 4035575
_shelx_shelxl_version_number 2016/4
_chemical_oxdiff_formula 'C15 N2 O2 Cl H9'
_shelx_space_group_comment
;
The symmetry employed for this shelxl refinement is uniquely defined
by the following loop, which should always be used as a source of
symmetry information in preference to the above space-group names.
They are only intended as comments.
;
_reflns_odcompleteness_completeness 81.69
_reflns_odcompleteness_iscentric 1
_reflns_odcompleteness_theta 66.97
_olex2_refinement_description
;
1. Fixed Uiso
 At 1.2 times of:
  All C(H) groups
 At 1.5 times of:
  All C(H,H,H) groups
2.a Aromatic/amide H refined with riding coordinates:
 C15(H15), C2(H2), C12(H12), C1(H1), C13(H13), C3(H3)
2.b Idealised Me refined as rotating group:
 C6(H6A,H6B,H6C)
;
_olex2_submission_special_instructions 'No special instructions were received'
_oxdiff_exptl_absorpt_empirical_details
;
Empirical correction (ABSPACK) includes:
- Absorption correction using spherical harmonics
- Frame scaling
- Detector area scaling
;
_oxdiff_exptl_absorpt_empirical_full_max 1.648
_oxdiff_exptl_absorpt_empirical_full_min 0.792

loop_
_space_group_symop_operation_xyz
'x, y, z'
'-x, y+1/2, -z+1/2'
'-x, -y, -z'
'x, -y-1/2, z-1/2'

loop_
_atom_site_label
_atom_site_type_symbol
_atom_site_fract_x
_atom_site_fract_y
_atom_site_fract_z
_atom_site_U_iso_or_equiv
_atom_site_adp_type
_atom_site_occupancy
_atom_site_site_symmetry_order
_atom_site_calc_flag
_atom_site_refinement_flags_posn
Cl1 Cl 0.60487(7) 0.25333(2) 0.40069(6) 0.02656(18) Uani 1 1 d .
O1 O 0.19553(19) 0.48720(6) 0.20523(15) 0.0239(3) Uani 1 1 d .
O2 O 0.4353(2) 0.43171(6) 0.77295(16) 0.0271(3) Uani 1 1 d .
N1 N 0.2058(2) 0.54947(6) 0.6219(2) 0.0217(4) Uani 1 1 d .
N2 N 0.0853(2) 0.57299(7) 0.30781(19) 0.0241(4) Uani 1 1 d .
C8 C 0.2570(3) 0.50252(8) 0.5334(2) 0.0219(4) Uani 1 1 d .
C7 C 0.1785(3) 0.52029(8) 0.3433(2) 0.0219(4) Uani 1 1 d .
C10 C 0.3788(3) 0.41277(8) 0.4502(2) 0.0211(4) Uani 1 1 d .
C9 C 0.3636(3) 0.44857(8) 0.6058(2) 0.0227(4) Uani 1 1 d .
C11 C 0.2936(3) 0.43274(8) 0.2610(2) 0.0222(4) Uani 1 1 d .
C4 C 0.0274(3) 0.64333(8) 0.5289(2) 0.0241(4) Uani 1 1 d .
C15 C 0.4749(3) 0.35704(8) 0.4913(2) 0.0230(4) Uani 1 1 d .
H15 H 0.532710 0.343004 0.615460 0.028 Uiso 1 1 calc R
C5 C 0.1015(3) 0.59097(8) 0.4806(2) 0.0226(4) Uani 1 1 d .
C14 C 0.4839(3) 0.32301(8) 0.3474(2) 0.0237(4) Uani 1 1 d .
C2 C 0.1692(3) 0.60724(8) 0.8561(2) 0.0261(4) Uani 1 1 d .
H2 H 0.190946 0.613514 0.981550 0.031 Uiso 1 1 calc R
C12 C 0.3031(3) 0.39782(9) 0.1166(2) 0.0256(4) Uani 1 1 d .
H12 H 0.246159 0.411502 -0.007998 0.031 Uiso 1 1 calc R
C1 C 0.2397(3) 0.55696(8) 0.8087(2) 0.0248(4) Uani 1 1 d .
H1 H 0.309210 0.528230 0.899548 0.030 Uiso 1 1 calc R
C13 C 0.3980(3) 0.34253(8) 0.1598(2) 0.0251(4) Uani 1 1 d .
H13 H 0.404416 0.318575 0.064367 0.030 Uiso 1 1 calc R
C3 C 0.0625(3) 0.65043(8) 0.7165(2) 0.0259(4) Uani 1 1 d .
H3 H 0.014634 0.684596 0.752228 0.031 Uiso 1 1 calc R
C6 C -0.0889(3) 0.68747(9) 0.3755(3) 0.0295(5) Uani 1 1 d .
H6A H -0.023082 0.696791 0.298908 0.044 Uiso 1 1 calc GR
H6B H -0.107932 0.724301 0.431762 0.044 Uiso 1 1 calc GR
H6C H -0.209819 0.669470 0.297893 0.044 Uiso 1 1 calc GR

loop_
_atom_site_aniso_label
_atom_site_aniso_U_11
_atom_site_aniso_U_22
_atom_site_aniso_U_33
_atom_site_aniso_U_23
_atom_site_aniso_U_13
_atom_site_aniso_U_12
Cl1 0.0288(4) 0.0225(3) 0.0260(3) 0.00058(14) 0.0094(2) 0.00136(16)
O1 0.0258(9) 0.0236(6) 0.0187(6) 0.0023(4) 0.0059(5) 0.0027(5)
O2 0.0306(9) 0.0280(7) 0.0175(6) 0.0031(5) 0.0053(5) 0.0025(6)
N1 0.0210(10) 0.0205(7) 0.0209(7) 0.0009(5) 0.0064(6) -0.0009(6)
N2 0.0243(11) 0.0230(7) 0.0210(7) 0.0019(5) 0.0056(6) -0.0003(6)
C8 0.0210(12) 0.0219(8) 0.0192(8) 0.0003(6) 0.0051(7) -0.0026(8)
C7 0.0215(11) 0.0220(8) 0.0185(8) 0.0002(6) 0.0050(7) -0.0032(7)
C10 0.0193(11) 0.0226(8) 0.0189(8) 0.0011(6) 0.0056(7) -0.0040(7)
C9 0.0209(12) 0.0248(9) 0.0184(8) 0.0001(6) 0.0046(7) -0.0024(7)
C11 0.0188(11) 0.0215(8) 0.0217(8) 0.0018(6) 0.0043(7) -0.0015(7)
C4 0.0193(12) 0.0215(9) 0.0268(9) 0.0018(6) 0.0053(7) -0.0019(7)
C15 0.0215(12) 0.0247(9) 0.0192(8) 0.0025(6) 0.0052(7) -0.0021(7)
C5 0.0192(12) 0.0227(8) 0.0211(8) 0.0023(6) 0.0039(7) -0.0032(7)
C14 0.0208(12) 0.0223(8) 0.0258(8) 0.0007(6) 0.0077(7) -0.0025(7)
C2 0.0254(12) 0.0276(9) 0.0225(8) -0.0021(7) 0.0074(7) -0.0031(8)
C12 0.0235(12) 0.0313(9) 0.0188(8) 0.0024(6) 0.0061(7) -0.0005(8)
C1 0.0241(12) 0.0261(9) 0.0190(8) 0.0014(6) 0.0042(7) -0.0027(7)
C13 0.0260(12) 0.0256(9) 0.0222(8) -0.0027(6) 0.0089(7) -0.0021(8)
C3 0.0234(12) 0.0228(9) 0.0298(9) -0.0018(7) 0.0098(8) -0.0017(8)
C6 0.0294(13) 0.0249(9) 0.0284(9) 0.0028(7) 0.0069(8) 0.0024(8)

loop_
_atom_type_symbol
_atom_type_description
_atom_type_scat_dispersion_real
_atom_type_scat_dispersion_imag
_atom_type_scat_source
C C 0.0181 0.0091 'International Tables Vol C Tables 4.2.6.8 and 6.1.1.4'
H H 0.0000 0.0000 'International Tables Vol C Tables 4.2.6.8 and 6.1.1.4'
Cl Cl 0.3639 0.7018 'International Tables Vol C Tables 4.2.6.8 and 6.1.1.4'
N N 0.0311 0.0180 'International Tables Vol C Tables 4.2.6.8 and 6.1.1.4'
O O 0.0492 0.0322 'International Tables Vol C Tables 4.2.6.8 and 6.1.1.4'

loop_
_geom_angle_atom_site_label_1
_geom_angle_atom_site_label_2
_geom_angle_atom_site_label_3
_geom_angle
C7 O1 C11 116.13(13)
C8 N1 C5 106.43(14)
C1 N1 C8 130.47(15)
C1 N1 C5 123.08(15)
C7 N2 C5 103.52(14)
N1 C8 C7 103.53(15)
N1 C8 C9 131.54(15)
C7 C8 C9 124.93(16)
O1 C7 C8 123.39(16)
N2 C7 O1 122.03(14)
N2 C7 C8 114.57(15)
C11 C10 C9 121.75(17)
C15 C10 C9 119.56(15)
C15 C10 C11 118.67(16)
O2 C9 C8 126.48(16)
O2 C9 C10 123.03(17)
C8 C9 C10 110.50(14)
O1 C11 C10 123.27(16)
O1 C11 C12 115.62(15)
C12 C11 C10 121.11(18)
C5 C4 C6 119.13(16)
C3 C4 C5 117.30(16)
C3 C4 C6 123.55(18)
C10 C15 H15 120.2
C14 C15 C10 119.68(15)
C14 C15 H15 120.2
N1 C5 C4 119.14(15)
N2 C5 N1 111.95(16)
N2 C5 C4 128.91(16)
C15 C14 Cl1 119.24(14)
C15 C14 C13 121.62(18)
C13 C14 Cl1 119.15(14)
C1 C2 H2 119.8
C1 C2 C3 120.49(16)
C3 C2 H2 119.8
C11 C12 H12 120.3
C13 C12 C11 119.41(16)
C13 C12 H12 120.3
N1 C1 H1 121.0
C2 C1 N1 118.08(16)
C2 C1 H1 121.0
C14 C13 H13 120.2
C12 C13 C14 119.51(16)
C12 C13 H13 120.2
C4 C3 C2 121.90(18)
C4 C3 H3 119.0
C2 C3 H3 119.0
C4 C6 H6A 109.5
C4 C6 H6B 109.5
C4 C6 H6C 109.5
H6A C6 H6B 109.5
H6A C6 H6C 109.5
H6B C6 H6C 109.5

loop_
_geom_bond_atom_site_label_1
_geom_bond_atom_site_label_2
_geom_bond_distance
Cl1 C14 1.7479(19)
O1 C7 1.351(2)
O1 C11 1.383(2)
O2 C9 1.237(2)
N1 C8 1.389(2)
N1 C5 1.393(2)
N1 C1 1.376(2)
N2 C7 1.328(2)
N2 C5 1.359(2)
C8 C7 1.399(2)
C8 C9 1.416(2)
C10 C9 1.492(2)
C10 C11 1.407(2)
C10 C15 1.396(3)
C11 C12 1.390(3)
C4 C5 1.406(3)
C4 C3 1.380(3)
C4 C6 1.505(2)
C15 H15 0.9300
C15 C14 1.375(3)
C14 C13 1.393(2)
C2 H2 0.9300
C2 C1 1.351(3)
C2 C3 1.415(3)
C12 H12 0.9300
C12 C13 1.383(3)
C1 H1 0.9300
C13 H13 0.9300
C3 H3 0.9300
C6 H6A 0.9600
C6 H6B 0.9600
C6 H6C 0.9600
